data_7713170
loop_
_publ_author_name
'Wang, Shuang-Long'
'Yuan, Wen-Li'
'Zhao, Ying'
'Cheng, Kun-Lun'
'Tao, Guo-Hong'
'He, Ling'

_publ_section_title
;
 Low-melting Multicharge Ionic Liquids with [Ln(NO3)5]2&#x2212; (Ln =
 Ho--Lu): Structural, Electrostatic, Thermochemical, and Fluorescence
 Properties
;
_journal_name_full 'Dalton Transactions'
_journal_paper_doi 10.1039/D3DT00937H
_journal_year 2023
_chemical_formula_moiety 'Ho N5 O15, 2(C6 H11 N2)'
_chemical_formula_sum 'C12 H22 Ho N9 O15'
_chemical_formula_weight 697.31
_chemical_name_systematic '[MC1mim]2[Ho(NO3)5]'
_space_group_crystal_system monoclinic
_space_group_IT_number 15
_space_group_name_Hall '-I 2ya'
_space_group_name_H-M_alt 'I 1 2/a 1'
_atom_sites_solution_hydrogens geom
_atom_sites_solution_primary dual
_audit_creation_date 2023-05-19
_audit_creation_method
;
Olex2 1.5-ac5-024
(compiled 2022.04.12 svn.rca3783a0 for Rigaku Oxford Diffraction, GUI svn.r6498)
;
_audit_update_record
;
2023-05-21 deposited with the CCDC.	2023-05-26 downloaded from the CCDC.
;
_cell_angle_alpha 90
_cell_angle_beta 91.521(3)
_cell_angle_gamma 90
_cell_formula_units_Z 4
_cell_length_a 15.4686(5)
_cell_length_b 9.6881(3)
_cell_length_c 16.6109(5)
_cell_measurement_reflns_used 4123
_cell_measurement_temperature 293(2)
_cell_measurement_theta_max 72.6500
_cell_measurement_theta_min 3.8420
_cell_volume 2488.45(13)
_computing_cell_refinement 'CrysAlisPro 1.171.42.89a (Rigaku OD, 2023)'
_computing_data_collection 'CrysAlisPro 1.171.42.89a (Rigaku OD, 2023)'
_computing_data_reduction 'CrysAlisPro 1.171.42.89a (Rigaku OD, 2023)'
_computing_molecular_graphics 'Olex2 1.5-ac5-024 (Dolomanov et al., 2009)'
_computing_publication_material 'Olex2 1.5-ac5-024 (Dolomanov et al., 2009)'
_computing_structure_refinement 'SHELXL 2019/2 (Sheldrick, 2015)'
_computing_structure_solution 'SHELXT 2018/2 (Sheldrick, 2018)'
_diffrn_ambient_temperature 293(2)
_diffrn_detector 'CCD plate'
_diffrn_detector_area_resol_mean 15.9595
_diffrn_detector_type EosS2
_diffrn_measured_fraction_theta_full 0.999
_diffrn_measured_fraction_theta_max 0.977
_diffrn_measurement_details
;
List of Runs (angles in degrees, time in seconds):

  # Type    Start    End  Width  t~exp~   \w     \q     \k     \f   Frames
#--------------------------------------------------------------------------
  1  \w      1.00  75.00   1.00    1.00    --   36.29 -99.00  60.00   74
  2  \w    -31.00  53.00   1.00    1.00    --   36.29 -57.00-180.00   84
  3  \w     10.00 104.00   1.00    1.00    --   36.29  77.00-180.00   94
  4  \w     20.00 104.00   1.00    1.00    --   36.29  57.00  90.00   84
  5  \w     20.00 104.00   1.00    1.00    --   36.29  57.00 -30.00   84
  6  \w      1.00  75.00   1.00    1.00    --   36.29 -99.00 -90.00   74
  7  \w     38.00  91.00   1.00    1.00    --  108.00 -30.00 -90.00   53
  8  \w     90.00 175.00   1.00    1.00    --  108.00  61.00-120.00   85
  9  \w     38.00  91.00   1.00    1.00    --  108.00 -30.00 -60.00   53
 10  \w     38.00 116.00   1.00    1.00    --  108.00-111.00 150.00   78
 11  \w     39.00 109.00   1.00    1.00    --  108.00 -94.00-150.00   70
 12  \w     41.00 126.00   1.00    1.00    --  108.00 -61.00 120.00   85
 13  \w     40.00  98.00   1.00    1.00    --  108.00 -45.00 -30.00   58
 14  \w     40.00  98.00   1.00    1.00    --  108.00 -45.00-150.00   58
 15  \w     70.00 178.00   1.00    1.00    --  108.00  15.00 120.00  108
 16  \w    -31.00  53.00   1.00    1.00    --   36.29 -57.00 -60.00   84
 17  \w    -31.00  53.00   1.00    1.00    --   36.29 -57.00 120.00   84
 18  \w     10.00  74.00   1.00    1.00    --   36.29  77.00  30.00   64
 19  \w     20.00 104.00   1.00    1.00    --   36.29  57.00 -90.00   84
;
_diffrn_measurement_device 'four-circle diffractometer'
_diffrn_measurement_device_type 'New Gemini, Dual, Cu at home/near, EosS2'
_diffrn_measurement_method '\w scans'
_diffrn_orient_matrix_type 'CrysAlisPro convention (1999,Acta A55,543-557)'
_diffrn_orient_matrix_UB_11 0.0089488000
_diffrn_orient_matrix_UB_12 0.1581384000
_diffrn_orient_matrix_UB_13 0.0051419000
_diffrn_orient_matrix_UB_21 0.0412250000
_diffrn_orient_matrix_UB_22 0.0017490000
_diffrn_orient_matrix_UB_23 -0.0834192000
_diffrn_orient_matrix_UB_31 -0.0902264000
_diffrn_orient_matrix_UB_32 0.0164945000
_diffrn_orient_matrix_UB_33 -0.0403523000
_diffrn_radiation_monochromator graphite
_diffrn_radiation_probe x-ray
_diffrn_radiation_type 'Cu K\a'
_diffrn_radiation_wavelength 1.54184
_diffrn_reflns_av_R_equivalents 0.0612
_diffrn_reflns_av_unetI/netI 0.0445
_diffrn_reflns_Laue_measured_fraction_full 0.999
_diffrn_reflns_Laue_measured_fraction_max 0.977
_diffrn_reflns_limit_h_max 17
_diffrn_reflns_limit_h_min -19
_diffrn_reflns_limit_k_max 11
_diffrn_reflns_limit_k_min -10
_diffrn_reflns_limit_l_max 20
_diffrn_reflns_limit_l_min -20
_diffrn_reflns_number 7756
_diffrn_reflns_point_group_measured_fraction_full 0.999
_diffrn_reflns_point_group_measured_fraction_max 0.977
_diffrn_reflns_theta_full 67.684
_diffrn_reflns_theta_max 72.892
_diffrn_reflns_theta_min 5.328
_diffrn_source 'fine-focus sealed X-ray tube'
_diffrn_source_type 'Enhance (Cu) X-ray Source'
_exptl_absorpt_coefficient_mu 6.737
_exptl_absorpt_correction_T_max 0.226
_exptl_absorpt_correction_T_min 0.049
_exptl_absorpt_correction_type analytical
_exptl_absorpt_process_details
;
CrysAlisPro 1.171.42.89a (Rigaku Oxford Diffraction, 2023)
Analytical numeric absorption correction using a multifaceted crystal
model based on expressions derived by R.C. Clark & J.S. Reid.
(Clark, R. C. & Reid, J. S. (1995). Acta Cryst. A51, 887-897)
Empirical absorption correction using spherical harmonics,
implemented in SCALE3 ABSPACK scaling algorithm.
;
_exptl_crystal_colour white
_exptl_crystal_colour_primary white
_exptl_crystal_density_diffrn 1.861
_exptl_crystal_description block
_exptl_crystal_F_000 1376
_exptl_crystal_size_max 0.88
_exptl_crystal_size_mid 0.52
_exptl_crystal_size_min 0.44
_refine_diff_density_max 0.909
_refine_diff_density_min -0.894
_refine_diff_density_rms 0.130
_refine_ls_extinction_coef 0.00184(17)
_refine_ls_extinction_expression Fc^*^=kFc[1+0.001xFc^2^\l^3^/sin(2\q)]^-1/4^
_refine_ls_extinction_method 'SHELXL-2019/2 (Sheldrick 2019)'
_refine_ls_goodness_of_fit_ref 1.074
_refine_ls_hydrogen_treatment constr
_refine_ls_matrix_type full
_refine_ls_number_parameters 173
_refine_ls_number_reflns 2428
_refine_ls_number_restraints 0
_refine_ls_restrained_S_all 1.074
_refine_ls_R_factor_all 0.0524
_refine_ls_R_factor_gt 0.0499
_refine_ls_shift/su_max 0.001
_refine_ls_shift/su_mean 0.000
_refine_ls_structure_factor_coef Fsqd
_refine_ls_weighting_details 'w=1/[\s^2^(Fo^2^)+(0.0952P)^2^] where P=(Fo^2^+2Fc^2^)/3'
_refine_ls_weighting_scheme calc
_refine_ls_wR_factor_gt 0.1276
_refine_ls_wR_factor_ref 0.1326
_reflns_Friedel_coverage 0.000
_reflns_number_gt 2267
_reflns_number_total 2428
_reflns_threshold_expression 'I > 2\s(I)'
_cod_data_source_file d3dt00937h2.cif
_cod_data_source_block tgh-m3h0-2
_cod_database_code 7713170
_shelx_shelxl_version_number 2019/2
_chemical_oxdiff_formula C12H22HoN9O15
_shelx_space_group_comment
;
The symmetry employed for this shelxl refinement is uniquely defined
by the following loop, which should always be used as a source of
symmetry information in preference to the above space-group names.
They are only intended as comments.
;
_shelx_estimated_absorpt_t_max 0.156
_shelx_estimated_absorpt_t_min 0.066
_olex2_refinement_description
;
1. Fixed Uiso
 At 1.2 times of:
  All C(H) groups
 At 1.5 times of:
  All C(H,H,H) groups
2.a Aromatic/amide H refined with riding coordinates:
 C4(H4), C6(H6)
2.b Idealised Me refined as rotating group:
 C2(H2A,H2B,H2C), C3(H3A,H3B,H3C), C5(H5A,H5B,H5C)
;
_olex2_submission_special_instructions 'No special instructions were received'
_oxdiff_exptl_absorpt_empirical_details
;
Empirical correction (ABSPACK) includes:
- Absorption correction using spherical harmonics
- Frame scaling
- Detector area scaling
;
_oxdiff_exptl_absorpt_empirical_full_max 1.693
_oxdiff_exptl_absorpt_empirical_full_min 0.690

loop_
_space_group_symop_operation_xyz
'x, y, z'
'-x+1/2, y, -z'
'x+1/2, y+1/2, z+1/2'
'-x+1, y+1/2, -z+1/2'
'-x, -y, -z'
'x-1/2, -y, z'
'-x+1/2, -y+1/2, -z+1/2'
'x, -y+1/2, z+1/2'

loop_
_atom_site_label
_atom_site_type_symbol
_atom_site_fract_x
_atom_site_fract_y
_atom_site_fract_z
_atom_site_U_iso_or_equiv
_atom_site_adp_type
_atom_site_occupancy
_atom_site_site_symmetry_order
_atom_site_calc_flag
_atom_site_refinement_flags_posn
_atom_site_refinement_flags_adp
_atom_site_refinement_flags_occupancy
_atom_site_disorder_assembly
_atom_site_disorder_group
Ho1 Ho 0.750000 0.92993(3) 0.500000 0.0469(2) Uani 1 2 d S T P . .
O1 O 0.62964(19) 0.9845(4) 0.58385(19) 0.0682(8) Uani 1 1 d . . . . .
O2 O 0.60113(19) 0.8440(4) 0.4881(2) 0.0720(8) Uani 1 1 d . . . . .
O3 O 0.8403(3) 1.1416(7) 0.6973(2) 0.1082(16) Uani 1 1 d . . . . .
O4 O 0.8013(2) 1.1321(4) 0.57073(19) 0.0684(7) Uani 1 1 d . . . . .
O5 O 0.5038(2) 0.8898(5) 0.5755(3) 0.0961(13) Uani 1 1 d . . . . .
O6 O 0.7997(3) 0.9493(4) 0.6414(2) 0.0744(10) Uani 1 1 d . . . . .
O7 O 0.750000 0.5136(6) 0.500000 0.132(3) Uani 1 2 d S T P . .
O8 O 0.7587(2) 0.7054(3) 0.4363(2) 0.0735(8) Uani 1 1 d . . . . .
N1 N 0.5745(2) 0.9048(4) 0.5489(3) 0.0629(9) Uani 1 1 d . . . . .
N3 N 0.750000 0.6367(6) 0.500000 0.0778(16) Uani 1 2 d S T P . .
N4 N 0.8146(3) 1.0773(4) 0.6388(3) 0.0681(11) Uani 1 1 d . . . . .
N2 N 0.4151(3) 0.4726(7) 0.6645(3) 0.0880(14) Uani 1 1 d . . . . .
N5 N 0.5361(3) 0.4081(4) 0.6203(3) 0.0706(10) Uani 1 1 d . . . . .
C1 C 0.4722(4) 0.3685(6) 0.6643(3) 0.0753(13) Uani 1 1 d . . . . .
C2 C 0.6113(5) 0.3236(7) 0.6010(4) 0.1000(18) Uani 1 1 d . . . . .
H2A H 0.627087 0.267070 0.646540 0.150 Uiso 1 1 calc R U . . .
H2B H 0.658855 0.382624 0.588247 0.150 Uiso 1 1 calc R U . . .
H2C H 0.597216 0.265746 0.555618 0.150 Uiso 1 1 calc R U . . .
C3 C 0.3356(6) 0.4759(14) 0.7082(5) 0.142(4) Uani 1 1 d . . . . .
H3A H 0.288619 0.445630 0.673651 0.213 Uiso 1 1 calc R U . . .
H3B H 0.324744 0.568430 0.725987 0.213 Uiso 1 1 calc R U . . .
H3C H 0.340634 0.415823 0.754058 0.213 Uiso 1 1 calc R U . . .
C4 C 0.5211(5) 0.5387(6) 0.5927(3) 0.0808(15) Uani 1 1 d . . . . .
H4 H 0.557628 0.589312 0.560383 0.097 Uiso 1 1 calc R U . . .
C5 C 0.4644(6) 0.2358(8) 0.7066(4) 0.128(3) Uani 1 1 d . . . . .
H5A H 0.477323 0.161724 0.670472 0.191 Uiso 1 1 calc R U . . .
H5B H 0.406450 0.225357 0.725081 0.191 Uiso 1 1 calc R U . . .
H5C H 0.504255 0.233676 0.751867 0.191 Uiso 1 1 calc R U . . .
C6 C 0.4470(5) 0.5807(6) 0.6192(4) 0.0860(17) Uani 1 1 d . . . . .
H6 H 0.420906 0.665821 0.609711 0.103 Uiso 1 1 calc R U . . .

loop_
_atom_site_aniso_label
_atom_site_aniso_U_11
_atom_site_aniso_U_22
_atom_site_aniso_U_33
_atom_site_aniso_U_23
_atom_site_aniso_U_13
_atom_site_aniso_U_12
Ho1 0.0374(3) 0.0558(3) 0.0477(3) 0.000 0.00342(16) 0.000
O1 0.0493(16) 0.086(2) 0.0695(18) -0.0044(16) 0.0138(14) 0.0048(15)
O2 0.0496(16) 0.083(2) 0.084(2) -0.0088(17) 0.0035(15) -0.0079(14)
O3 0.105(3) 0.148(4) 0.072(2) -0.041(3) 0.009(2) -0.039(3)
O4 0.0614(17) 0.0754(19) 0.0684(18) -0.0067(15) 0.0029(14) -0.0115(16)
O5 0.0452(18) 0.112(3) 0.133(4) 0.030(3) 0.030(2) -0.0009(19)
O6 0.063(2) 0.102(3) 0.0575(18) -0.0021(15) -0.0054(16) 0.0049(17)
O7 0.162(7) 0.051(3) 0.184(8) 0.000 0.037(6) 0.000
O8 0.078(2) 0.0672(18) 0.0760(19) -0.0143(15) 0.0144(16) -0.0049(16)
N1 0.0406(18) 0.071(2) 0.077(2) 0.0222(18) 0.0018(17) 0.0022(15)
N3 0.063(3) 0.061(3) 0.111(5) 0.000 0.016(3) 0.000
N4 0.046(2) 0.095(3) 0.064(2) -0.0214(19) 0.0060(17) -0.0092(16)
N2 0.072(3) 0.141(4) 0.052(2) -0.018(3) 0.0026(19) -0.023(3)
N5 0.077(3) 0.069(2) 0.066(2) -0.0028(17) -0.002(2) -0.0087(19)
C1 0.082(3) 0.087(3) 0.055(2) 0.001(2) -0.013(2) -0.021(3)
C2 0.102(5) 0.096(4) 0.102(4) -0.014(3) -0.002(4) 0.012(3)
C3 0.081(5) 0.264(12) 0.081(4) -0.032(6) 0.016(4) -0.032(7)
C4 0.101(4) 0.072(3) 0.070(3) -0.006(2) 0.018(3) -0.006(3)
C5 0.158(8) 0.128(5) 0.094(4) 0.033(4) -0.032(5) -0.067(5)
C6 0.106(5) 0.086(4) 0.066(3) -0.010(2) 0.007(3) 0.011(3)

loop_
_atom_type_symbol
_atom_type_description
_atom_type_scat_dispersion_real
_atom_type_scat_dispersion_imag
_atom_type_scat_source
C C 0.0181 0.0091 'International Tables Vol C Tables 4.2.6.8 and 6.1.1.4'
H H 0.0000 0.0000 'International Tables Vol C Tables 4.2.6.8 and 6.1.1.4'
Ho Ho -14.9734 3.7046 'International Tables Vol C Tables 4.2.6.8 and 6.1.1.4'
N N 0.0311 0.0180 'International Tables Vol C Tables 4.2.6.8 and 6.1.1.4'
O O 0.0492 0.0322 'International Tables Vol C Tables 4.2.6.8 and 6.1.1.4'

loop_
_exptl_crystal_face_index_h
_exptl_crystal_face_index_k
_exptl_crystal_face_index_l
_exptl_crystal_face_perp_dist
0 1 2 0.2294
0 -1 -2 0.2672
-2 0 -1 0.2560
9 -1 4 0.2802
0 6 0 0.2153
0 -6 0 0.2273
0 -4 8 0.2087
0 4 -8 0.2669
0 0 -11 0.2284
0 0 11 0.2935

loop_
_geom_angle_atom_site_label_1
_geom_angle_atom_site_label_2
_geom_angle_atom_site_label_3
_geom_angle
_geom_angle_site_symmetry_1
_geom_angle_site_symmetry_3
_geom_angle_publ_flag
O1 Ho1 O1 154.68(18) 2_656 . ?
O1 Ho1 O2 139.95(11) . 2_656 ?
O1 Ho1 O2 51.93(11) 2_656 2_656 ?
O1 Ho1 O2 51.93(11) . . ?
O1 Ho1 O2 139.95(11) 2_656 . ?
O1 Ho1 O6 70.04(12) 2_656 2_656 ?
O1 Ho1 O6 107.94(13) 2_656 . ?
O1 Ho1 O6 70.04(12) . . ?
O1 Ho1 O6 107.94(13) . 2_656 ?
O1 Ho1 O8 120.08(12) . . ?
O1 Ho1 O8 120.08(12) 2_656 2_656 ?
O1 Ho1 O8 83.80(12) 2_656 . ?
O1 Ho1 O8 83.80(12) . 2_656 ?
O2 Ho1 O2 140.29(17) . 2_656 ?
O2 Ho1 O6 71.33(12) . 2_656 ?
O2 Ho1 O6 71.33(12) 2_656 . ?
O2 Ho1 O6 111.84(13) 2_656 2_656 ?
O2 Ho1 O6 111.84(13) . . ?
O4 Ho1 O1 77.84(12) . . ?
O4 Ho1 O1 81.61(11) . 2_656 ?
O4 Ho1 O1 81.61(11) 2_656 . ?
O4 Ho1 O1 77.84(12) 2_656 2_656 ?
O4 Ho1 O2 86.59(12) . 2_656 ?
O4 Ho1 O2 86.59(12) 2_656 . ?
O4 Ho1 O2 127.74(11) 2_656 2_656 ?
O4 Ho1 O2 127.74(11) . . ?
O4 Ho1 O4 71.11(17) . 2_656 ?
O4 Ho1 O6 119.64(12) . 2_656 ?
O4 Ho1 O6 51.77(12) . . ?
O4 Ho1 O6 119.64(12) 2_656 . ?
O4 Ho1 O6 51.77(12) 2_656 2_656 ?
O4 Ho1 O8 122.57(12) 2_656 . ?
O4 Ho1 O8 157.16(14) 2_656 2_656 ?
O4 Ho1 O8 122.57(12) . 2_656 ?
O4 Ho1 O8 157.16(14) . . ?
O6 Ho1 O6 171.24(18) 2_656 . ?
O8 Ho1 O2 70.58(13) . 2_656 ?
O8 Ho1 O2 73.93(12) 2_656 2_656 ?
O8 Ho1 O2 70.58(13) 2_656 . ?
O8 Ho1 O2 73.93(12) . . ?
O8 Ho1 O6 117.77(13) . . ?
O8 Ho1 O6 117.77(13) 2_656 2_656 ?
O8 Ho1 O6 70.80(13) . 2_656 ?
O8 Ho1 O6 70.80(13) 2_656 . ?
O8 Ho1 O8 52.41(17) . 2_656 ?
N1 O1 Ho1 96.9(3) . . ?
N1 O2 Ho1 96.0(2) . . ?
N4 O4 Ho1 98.0(3) . . ?
N4 O6 Ho1 95.4(3) . . ?
N3 O7 N3 0.000(2) 2_656 . ?
N3 O8 Ho1 95.7(3) . . ?
N3 O8 Ho1 95.7(3) 2_656 . ?
N3 O8 N3 0.0(5) 2_656 . ?
O2 N1 O1 115.0(3) . . ?
O5 N1 O1 120.6(5) . . ?
O5 N1 O2 124.4(5) . . ?
O7 N3 O8 121.9(3) . 2_656 ?
O7 N3 O8 121.9(3) . . ?
O8 N3 O8 116.2(6) 2_656 . ?
N3 N3 O7 0(10) 2_656 . ?
N3 N3 O8 0(10) 2_656 . ?
N3 N3 O8 0(10) 2_656 2_656 ?
O3 N4 O4 123.0(5) . . ?
O3 N4 O6 122.2(5) . . ?
O4 N4 O6 114.8(4) . . ?
C1 N2 C3 125.9(8) . . ?
C1 N2 C6 108.8(5) . . ?
C6 N2 C3 125.2(8) . . ?
C1 N5 C2 125.3(5) . . ?
C1 N5 C4 109.6(5) . . ?
C4 N5 C2 125.0(5) . . ?
N2 C1 C5 126.4(6) . . ?
N5 C1 N2 106.9(5) . . ?
N5 C1 C5 126.7(7) . . ?
N5 C2 H2A 109.5 . . ?
N5 C2 H2B 109.5 . . ?
N5 C2 H2C 109.5 . . ?
H2A C2 H2B 109.5 . . ?
H2A C2 H2C 109.5 . . ?
H2B C2 H2C 109.5 . . ?
N2 C3 H3A 109.5 . . ?
N2 C3 H3B 109.5 . . ?
N2 C3 H3C 109.5 . . ?
H3A C3 H3B 109.5 . . ?
H3A C3 H3C 109.5 . . ?
H3B C3 H3C 109.5 . . ?
N5 C4 H4 125.7 . . ?
C6 C4 N5 108.7(6) . . ?
C6 C4 H4 125.7 . . ?
C1 C5 H5A 109.5 . . ?
C1 C5 H5B 109.5 . . ?
C1 C5 H5C 109.5 . . ?
H5A C5 H5B 109.5 . . ?
H5A C5 H5C 109.5 . . ?
H5B C5 H5C 109.5 . . ?
N2 C6 H6 127.0 . . ?
C4 C6 N2 106.0(5) . . ?
C4 C6 H6 127.0 . . ?

loop_
_geom_bond_atom_site_label_1
_geom_bond_atom_site_label_2
_geom_bond_distance
_geom_bond_site_symmetry_2
_geom_bond_publ_flag
Ho1 O1 2.413(3) 2_656 ?
Ho1 O1 2.413(3) . ?
Ho1 O2 2.452(3) . ?
Ho1 O2 2.452(3) 2_656 ?
Ho1 O4 2.408(3) . ?
Ho1 O4 2.408(3) 2_656 ?
Ho1 O6 2.459(4) 2_656 ?
Ho1 O6 2.459(4) . ?
Ho1 O8 2.424(3) . ?
Ho1 O8 2.424(3) 2_656 ?
O1 N1 1.279(6) . ?
O2 N1 1.248(5) . ?
O3 N4 1.213(6) . ?
O4 N4 1.261(6) . ?
O5 N1 1.200(5) . ?
O6 N4 1.262(5) . ?
O7 N3 1.193(10) 2_656 ?
O7 N3 1.193(10) . ?
O8 N3 1.261(5) 2_656 ?
O8 N3 1.261(5) . ?
N3 N3 0.000000(16) 2_656 ?
N2 C1 1.340(8) . ?
N2 C3 1.445(9) . ?
N2 C6 1.388(8) . ?
N5 C1 1.303(7) . ?
N5 C2 1.465(8) . ?
N5 C4 1.364(7) . ?
C1 C5 1.472(9) . ?
C2 H2A 0.9600 . ?
C2 H2B 0.9600 . ?
C2 H2C 0.9600 . ?
C3 H3A 0.9600 . ?
C3 H3B 0.9600 . ?
C3 H3C 0.9600 . ?
C4 H4 0.9300 . ?
C4 C6 1.303(10) . ?
C5 H5A 0.9600 . ?
C5 H5B 0.9600 . ?
C5 H5C 0.9600 . ?
C6 H6 0.9300 . ?

loop_
_geom_torsion_atom_site_label_1
_geom_torsion_atom_site_label_2
_geom_torsion_atom_site_label_3
_geom_torsion_atom_site_label_4
_geom_torsion
_geom_torsion_site_symmetry_1
_geom_torsion_site_symmetry_2
_geom_torsion_site_symmetry_3
_geom_torsion_site_symmetry_4
_geom_torsion_publ_flag
Ho1 O1 N1 O2 -4.2(4) . . . . ?
Ho1 O1 N1 O5 174.1(4) . . . . ?
Ho1 O2 N1 O1 4.1(4) . . . . ?
Ho1 O2 N1 O5 -174.1(4) . . . . ?
Ho1 O4 N4 O3 -178.4(4) . . . . ?
Ho1 O4 N4 O6 2.0(4) . . . . ?
Ho1 O6 N4 O3 178.5(4) . . . . ?
Ho1 O6 N4 O4 -2.0(4) . . . . ?
Ho1 O8 N3 O7 180.000(3) . . . . ?
Ho1 O8 N3 O8 -0.002(2) . . . 2_656 ?
Ho1 O8 N3 N3 0.0(9) . . . 2_656 ?
N3 O7 N3 O8 0(100) 2_656 . . . ?
N3 O7 N3 O8 0(100) 2_656 . . 2_656 ?
N3 O8 N3 O7 0(100) 2_656 . . . ?
N3 O8 N3 O8 0(100) 2_656 . . 2_656 ?
N5 C4 C6 N2 -0.1(7) . . . . ?
C1 N2 C6 C4 0.6(7) . . . . ?
C1 N5 C4 C6 -0.4(7) . . . . ?
C2 N5 C1 N2 -177.3(5) . . . . ?
C2 N5 C1 C5 3.4(9) . . . . ?
C2 N5 C4 C6 177.6(6) . . . . ?
C3 N2 C1 N5 -177.5(6) . . . . ?
C3 N2 C1 C5 1.8(9) . . . . ?
C3 N2 C6 C4 177.3(6) . . . . ?
C4 N5 C1 N2 0.8(6) . . . . ?
C4 N5 C1 C5 -178.5(6) . . . . ?
C6 N2 C1 N5 -0.9(6) . . . . ?
C6 N2 C1 C5 178.5(6) . . . . ?

loop_
_exptl_oxdiff_crystal_face_indexfrac_h
_exptl_oxdiff_crystal_face_indexfrac_k
_exptl_oxdiff_crystal_face_indexfrac_l
_exptl_oxdiff_crystal_face_x
_exptl_oxdiff_crystal_face_y
_exptl_oxdiff_crystal_face_z
-0.0021 1.0013 2.0058 0.1686 -0.1657 -0.0642
0.0021 -1.0013 -2.0058 -0.1686 0.1657 0.0642
-2.0036 0.0003 -1.0030 -0.0230 0.0011 0.2213
8.9736 -0.7815 4.3923 -0.0207 0.0022 -0.9998
-0.1158 6.2848 0.3799 0.9948 -0.0255 0.0988
0.1231 -6.2848 -0.3763 -0.9947 0.0255 -0.0996
0.0329 -4.2619 7.9232 -0.6329 -0.6670 -0.3930
-0.0806 4.2565 -7.9301 0.6316 0.6656 0.3975
0.0269 -0.0988 -10.7742 -0.0708 0.8997 0.4307
-0.0323 0.0992 10.7743 0.0708 -0.8999 -0.4302
